data_9010241
loop_
_publ_author_name
'Smyth, J. R.'
'Mierdel, K.'
'Keppler, H.'
'Langenhorst, F.'
'Dubrovinsky, L.'
'Nestola, F.'

_publ_section_title
;
 Crystal chemistry of hydration in aluminous orthopyroxene
;
_journal_name_full 'American Mineralogist'
_journal_page_first 973
_journal_page_last 976
_journal_paper_doi 10.2138/am.2007.2560
_journal_volume 92
_journal_year 2007
_chemical_compound_source Synthetic
_chemical_formula_sum 'Al0.23 Mg0.874 O3 Si0.875'
_chemical_name_mineral Enstatite
_space_group_IT_number 61
_symmetry_space_group_name_Hall '-P 2ac 2ab'
_symmetry_space_group_name_H-M 'P b c a'
_cell_angle_alpha 90
_cell_angle_beta 90
_cell_angle_gamma 90
_cell_length_a 18.1876
_cell_length_b 8.7352
_cell_length_c 5.1789
_cell_formula_units_Z 16
_cell_volume 822.784
_database_code_amcsd 0004362
_exptl_crystal_density_diffrn 3.230
_cod_original_formula_sum 'Mg.874 Al.23 Si.875 O3'
_cod_database_code 9010241

loop_
_space_group_symop_operation_xyz
x,y,z
x,1/2-y,1/2+z
-x,1/2+y,1/2-z
1/2-x,1/2+y,z
1/2+x,1/2-y,-z
1/2+x,y,1/2-z
1/2-x,-y,1/2+z
-x,-y,-z

loop_
_atom_site_aniso_label
_atom_site_aniso_U_11
_atom_site_aniso_U_22
_atom_site_aniso_U_33
_atom_site_aniso_U_12
_atom_site_aniso_U_13
_atom_site_aniso_U_23
MgM2 0.01040 0.01010 0.00540 -0.00120 -0.00200 0.00000
MgM1 0.00620 0.00800 0.00420 -0.00010 -0.00090 -0.00020
AlM1 0.00620 0.00800 0.00420 -0.00010 -0.00090 -0.00020
Si1 0.00560 0.00800 0.00390 -0.00060 -0.00010 0.00020
Si2 0.00680 0.00970 0.00600 0.00010 0.00020 0.00040
Al2 0.00680 0.00970 0.00600 0.00010 0.00020 0.00040
O1a 0.00570 0.01170 0.00720 -0.00120 -0.00100 0.00160
O2a 0.00840 0.01020 0.00610 -0.00200 -0.00050 0.00020
O3a 0.00790 0.01210 0.00510 -0.00030 0.00010 -0.00170
O1b 0.00770 0.01140 0.00790 -0.00080 0.00160 0.00200
O2b 0.00910 0.01320 0.00550 -0.00170 -0.00110 0.00040
O3b 0.00790 0.01080 0.00920 0.00020 0.00100 -0.00230

loop_
_atom_site_label
_atom_site_fract_x
_atom_site_fract_y
_atom_site_fract_z
_atom_site_occupancy
_atom_site_U_iso_or_equiv
MgM2 0.37904 0.48367 0.35223 0.95800 0.00860
MgM1 0.37604 0.65378 0.86086 0.79000 0.00610
AlM1 0.37604 0.65378 0.86086 0.21000 0.00610
Si1 0.27135 0.34230 0.04527 1.00000 0.00580
Si2 0.47307 0.33717 0.80610 0.75000 0.00750
Al2 0.47307 0.33717 0.80610 0.25000 0.00750
O1a 0.18267 0.33910 0.03250 1.00000 0.00820
O2a 0.31066 0.50490 0.03800 1.00000 0.00820
O3a 0.30260 0.22330 -0.17370 1.00000 0.00830
O1b 0.56356 0.33740 0.80880 1.00000 0.00900
O2b 0.43269 0.48540 0.68890 1.00000 0.00930
O3b 0.44653 0.19100 0.61420 1.00000 0.00930

loop_
_cod_related_entry_id
_cod_related_entry_database
_cod_related_entry_code
1 AMCSD 0004362
